data_7228811
loop_
_publ_author_name
'Chen, Jing'
'Voutier, No\'emie'
'Rajabi, Jamshid'
'Crochet, Aurelien'
'Bassani, Dario'
'Fromm, Katharina'

_publ_section_title
;
 Influence of Anions and Solvent Molecules on the Packing and Emission
 Spectra of Coordination Polymers Based on Silver ions and an Anthracene
 Derivative
;
_journal_name_full CrystEngComm
_journal_paper_doi 10.1039/C7CE00846E
_journal_year 2017
_chemical_formula_moiety 'C28 H20 Ag N2 O4, N O3'
_chemical_formula_sum 'C28 H20 Ag N3 O7'
_chemical_formula_weight 618.34
_space_group_crystal_system monoclinic
_space_group_IT_number 15
_space_group_name_Hall '-C 2yc'
_space_group_name_H-M_alt 'C 1 2/c 1'
_symmetry_space_group_name_Hall '-C 2yc'
_symmetry_space_group_name_H-M 'C 1 2/c 1'
_atom_sites_solution_hydrogens geom
_audit_creation_method SHELXL-2014/7
_audit_update_record
;
2017-07-11 deposited with the CCDC.
2017-07-31 downloaded from the CCDC.
;
_cell_angle_alpha 90
_cell_angle_beta 112.955(5)
_cell_angle_gamma 90
_cell_formula_units_Z 4
_cell_length_a 32.985(2)
_cell_length_b 5.4535(2)
_cell_length_c 14.4690(9)
_cell_measurement_reflns_used 22896
_cell_measurement_temperature 150(2)
_cell_measurement_theta_max 29.69
_cell_measurement_theta_min 1.53
_cell_volume 2396.6(2)
_computing_cell_refinement 'X-Area (Stoe & Cie, 2009)'
_computing_data_collection 'X-Area (Stoe & Cie, 2009)'
_computing_data_reduction 'X-RED32(Stoe & Cie, 2009)'
_computing_structure_refinement 'SHELXL-2014/7 (Sheldrick, 2014)'
_computing_structure_solution 'SHELXL-2014/7 (Sheldrick, 2014)'
_diffrn_ambient_temperature 150(2)
_diffrn_detector_area_resol_mean 6.67
_diffrn_measured_fraction_theta_full 0.989
_diffrn_measured_fraction_theta_max 0.975
_diffrn_measurement_device_type 'STOE IPDS 2'
_diffrn_measurement_method 'rotation method'
_diffrn_radiation_monochromator graphite
_diffrn_radiation_probe x-ray
_diffrn_radiation_type MoK\a
_diffrn_radiation_wavelength 0.71073
_diffrn_reflns_av_R_equivalents 0.0703
_diffrn_reflns_av_unetI/netI 0.0243
_diffrn_reflns_Laue_measured_fraction_full 0.989
_diffrn_reflns_Laue_measured_fraction_max 0.975
_diffrn_reflns_limit_h_max 44
_diffrn_reflns_limit_h_min -44
_diffrn_reflns_limit_k_max 7
_diffrn_reflns_limit_k_min -6
_diffrn_reflns_limit_l_max 19
_diffrn_reflns_limit_l_min -19
_diffrn_reflns_number 32569
_diffrn_reflns_point_group_measured_fraction_full 0.989
_diffrn_reflns_point_group_measured_fraction_max 0.975
_diffrn_reflns_theta_full 25.242
_diffrn_reflns_theta_max 29.343
_diffrn_reflns_theta_min 2.682
_diffrn_source 'fine-focus sealed tube'
_exptl_absorpt_coefficient_mu 0.898
_exptl_absorpt_correction_T_max 0.9745
_exptl_absorpt_correction_T_min 0.8883
_exptl_absorpt_correction_type integration
_exptl_absorpt_process_details
;
Stoe & Cie (2002). X-SHAPE. Stoe & Cie, Darmstadt, Germany
;
_exptl_crystal_colour yellow
_exptl_crystal_density_diffrn 1.714
_exptl_crystal_description block
_exptl_crystal_F_000 1248
_exptl_crystal_size_max 0.320
_exptl_crystal_size_mid 0.210
_exptl_crystal_size_min 0.180
_refine_diff_density_max 3.259
_refine_diff_density_min -0.606
_refine_diff_density_rms 0.145
_refine_ls_extinction_coef 0.0034(5)
_refine_ls_extinction_expression Fc^*^=kFc[1+0.001xFc^2^\l^3^/sin(2\q)]^-1/4^
_refine_ls_extinction_method 'SHELXL-2014/7 (Sheldrick 2014'
_refine_ls_goodness_of_fit_ref 1.007
_refine_ls_hydrogen_treatment constr
_refine_ls_matrix_type full
_refine_ls_number_parameters 194
_refine_ls_number_reflns 3213
_refine_ls_number_restraints 1
_refine_ls_restrained_S_all 1.007
_refine_ls_R_factor_all 0.0622
_refine_ls_R_factor_gt 0.0529
_refine_ls_shift/su_max 0.000
_refine_ls_shift/su_mean 0.000
_refine_ls_structure_factor_coef Fsqd
_refine_ls_weighting_details 'w=1/[\s^2^(Fo^2^)+(0.0892P)^2^+17.0462P] where P=(Fo^2^+2Fc^2^)/3'
_refine_ls_weighting_scheme calc
_refine_ls_wR_factor_gt 0.1577
_refine_ls_wR_factor_ref 0.1658
_reflns_Friedel_coverage 0.000
_reflns_number_gt 2714
_reflns_number_total 3213
_reflns_threshold_expression 'I > 2\s(I)'
_cod_data_source_file c7ce00846e2.cif
_cod_data_source_block 5_CCDC1413540
_cod_database_code 7228811
_shelx_shelxl_version_number 2014/7
_shelx_space_group_comment
;
The symmetry employed for this shelxl refinement is uniquely defined
by the following loop, which should always be used as a source of
symmetry information in preference to the above space-group names.
They are only intended as comments.
;
_shelx_estimated_absorpt_t_min 0.762
_shelx_estimated_absorpt_t_max 0.855

loop_
_space_group_symop_operation_xyz
'x, y, z'
'-x, y, -z+1/2'
'x+1/2, y+1/2, z'
'-x+1/2, y+1/2, -z+1/2'
'-x, -y, -z'
'x, -y, z-1/2'
'-x+1/2, -y+1/2, -z'
'x+1/2, -y+1/2, z-1/2'

loop_
_atom_site_label
_atom_site_type_symbol
_atom_site_fract_x
_atom_site_fract_y
_atom_site_fract_z
_atom_site_U_iso_or_equiv
_atom_site_adp_type
_atom_site_occupancy
_atom_site_site_symmetry_order
_atom_site_calc_flag
_atom_site_refinement_flags_posn
_atom_site_refinement_flags_adp
_atom_site_refinement_flags_occupancy
_atom_site_disorder_assembly
_atom_site_disorder_group
C1 C 0.06711(12) 0.8553(7) 0.1469(3) 0.0288(7) Uani 1 1 d . . . . .
H1 H 0.0639 0.7443 0.1943 0.035 Uiso 1 1 calc R U . . .
C2 C 0.05186(14) 0.9626(8) -0.0173(3) 0.0344(8) Uani 1 1 d . . . . .
H2 H 0.0379 0.9259 -0.0868 0.041 Uiso 1 1 calc R U . . .
C3 C 0.07637(13) 1.1753(8) 0.0107(3) 0.0332(8) Uani 1 1 d . . . . .
H3 H 0.0791 1.2819 -0.0385 0.040 Uiso 1 1 calc R U . . .
C4 C 0.09699(12) 1.2302(7) 0.1128(3) 0.0303(7) Uani 1 1 d . . . . .
H4 H 0.1135 1.3769 0.1346 0.036 Uiso 1 1 calc R U . . .
C5 C 0.09277(11) 1.0645(7) 0.1819(3) 0.0265(7) Uani 1 1 d . . . . .
C6 C 0.11426(11) 1.1002(7) 0.2931(3) 0.0270(7) Uani 1 1 d . . . . .
C7 C 0.15605(12) 1.3712(7) 0.4236(3) 0.0293(7) Uani 1 1 d . . . . .
H7A H 0.1414 1.2787 0.4609 0.035 Uiso 1 1 calc R U . . .
H7B H 0.1533 1.5483 0.4351 0.035 Uiso 1 1 calc R U . . .
C8 C 0.20394(11) 1.3028(6) 0.4628(2) 0.0264(7) Uani 1 1 d . . . . .
C9 C 0.22166(12) 1.1104(6) 0.5324(2) 0.0259(6) Uani 1 1 d . . . . .
C10 C 0.19464(13) 0.9584(7) 0.5662(3) 0.0297(7) Uani 1 1 d . . . . .
H10 H 0.1639 0.9901 0.5426 0.036 Uiso 1 1 calc R U . . .
C11 C 0.21210(13) 0.7694(7) 0.6316(3) 0.0320(8) Uani 1 1 d . . . . .
H11 H 0.1934 0.6704 0.6520 0.038 Uiso 1 1 calc R U . . .
C12 C 0.25748(14) 0.7197(7) 0.6691(3) 0.0331(8) Uani 1 1 d . . . . .
H12 H 0.2693 0.5884 0.7149 0.040 Uiso 1 1 calc R U . . .
C13 C 0.28448(13) 0.8599(7) 0.6396(3) 0.0304(7) Uani 1 1 d . . . . .
H13 H 0.3151 0.8259 0.6661 0.036 Uiso 1 1 calc R U . . .
C14 C 0.26771(12) 1.0586(6) 0.5693(2) 0.0255(6) Uani 1 1 d . . . . .
Ag1 Ag 0.0000 0.5000 0.0000 0.0395(2) Uani 1 2 d S . P . .
N1 N 0.04671(10) 0.8051(6) 0.0486(2) 0.0312(6) Uani 1 1 d . . . . .
O1 O 0.11402(11) 0.9472(6) 0.3521(2) 0.0373(6) Uani 1 1 d . . . . .
O2 O 0.13410(8) 1.3176(5) 0.31623(18) 0.0288(5) Uani 1 1 d . . . . .
N2 N 0.0000 0.4491(9) 0.2500 0.0332(10) Uani 1 2 d DS T P . .
O3 O 0.0201(2) 0.3730(13) 0.1968(5) 0.0400(13) Uani 0.5 1 d . . P A 1
O4 O 0.0177(4) 0.5121(19) 0.3297(7) 0.076(3) Uani 0.5 1 d . . P A 1
O5 O -0.0417(3) 0.441(2) 0.2053(9) 0.077(3) Uani 0.5 1 d D . P A 2

loop_
_atom_site_aniso_label
_atom_site_aniso_U_11
_atom_site_aniso_U_22
_atom_site_aniso_U_33
_atom_site_aniso_U_23
_atom_site_aniso_U_13
_atom_site_aniso_U_12
C1 0.0292(16) 0.0264(16) 0.0293(16) -0.0014(13) 0.0097(13) -0.0020(13)
C2 0.0322(18) 0.042(2) 0.0281(17) -0.0049(15) 0.0104(14) 0.0009(15)
C3 0.0326(17) 0.038(2) 0.0308(17) 0.0014(15) 0.0146(14) -0.0013(15)
C4 0.0276(16) 0.0309(17) 0.0326(17) -0.0015(14) 0.0122(14) -0.0028(14)
C5 0.0236(15) 0.0261(15) 0.0265(15) -0.0024(13) 0.0061(12) 0.0003(12)
C6 0.0257(15) 0.0265(16) 0.0267(15) -0.0026(13) 0.0080(12) -0.0016(13)
C7 0.0279(16) 0.0285(17) 0.0258(15) -0.0038(13) 0.0041(13) -0.0008(13)
C8 0.0282(16) 0.0240(15) 0.0226(14) -0.0035(12) 0.0052(12) -0.0044(13)
C9 0.0295(16) 0.0231(16) 0.0215(14) -0.0032(12) 0.0061(12) -0.0028(13)
C10 0.0317(17) 0.0296(17) 0.0253(16) -0.0040(13) 0.0084(13) -0.0064(13)
C11 0.0394(19) 0.0316(18) 0.0238(15) -0.0009(13) 0.0112(14) -0.0096(15)
C12 0.042(2) 0.0279(17) 0.0249(15) 0.0016(13) 0.0080(14) -0.0035(15)
C13 0.0320(17) 0.0244(16) 0.0278(16) -0.0003(13) 0.0040(13) -0.0012(13)
C14 0.0311(16) 0.0205(14) 0.0217(14) -0.0031(12) 0.0065(12) -0.0027(12)
Ag1 0.0339(3) 0.0352(3) 0.0398(3) -0.00965(17) 0.00400(18) -0.00870(17)
N1 0.0292(15) 0.0308(16) 0.0297(14) -0.0060(12) 0.0072(12) -0.0034(12)
O1 0.0471(17) 0.0314(14) 0.0270(13) -0.0003(11) 0.0076(12) -0.0087(12)
O2 0.0280(12) 0.0255(12) 0.0253(11) -0.0015(9) 0.0024(9) -0.0048(10)
N2 0.031(2) 0.033(2) 0.037(2) 0.000 0.0135(19) 0.000
O3 0.036(3) 0.049(4) 0.040(3) -0.014(3) 0.021(2) 0.000(3)
O4 0.094(8) 0.093(8) 0.045(5) -0.018(4) 0.032(5) 0.010(5)
O5 0.047(4) 0.087(7) 0.098(7) -0.033(6) 0.030(5) -0.008(5)

loop_
_atom_type_symbol
_atom_type_description
_atom_type_scat_dispersion_real
_atom_type_scat_dispersion_imag
_atom_type_scat_source
C C 0.0033 0.0016 'International Tables Vol C Tables 4.2.6.8 and 6.1.1.4'
H H 0.0000 0.0000 'International Tables Vol C Tables 4.2.6.8 and 6.1.1.4'
Ag Ag -0.8971 1.1015 'International Tables Vol C Tables 4.2.6.8 and 6.1.1.4'
N N 0.0061 0.0033 'International Tables Vol C Tables 4.2.6.8 and 6.1.1.4'
O O 0.0106 0.0060 'International Tables Vol C Tables 4.2.6.8 and 6.1.1.4'

loop_
_geom_angle_atom_site_label_1
_geom_angle_atom_site_label_2
_geom_angle_atom_site_label_3
_geom_angle
_geom_angle_site_symmetry_1
_geom_angle_site_symmetry_3
N1 C1 C5 122.3(3) . .
N1 C1 H1 118.9 . .
C5 C1 H1 118.9 . .
N1 C2 C3 123.5(4) . .
N1 C2 H2 118.2 . .
C3 C2 H2 118.3 . .
C2 C3 C4 118.5(4) . .
C2 C3 H3 120.8 . .
C4 C3 H3 120.8 . .
C5 C4 C3 118.5(4) . .
C5 C4 H4 120.8 . .
C3 C4 H4 120.8 . .
C1 C5 C4 119.1(3) . .
C1 C5 C6 117.6(3) . .
C4 C5 C6 123.3(3) . .
O1 C6 O2 125.5(3) . .
O1 C6 C5 123.0(3) . .
O2 C6 C5 111.5(3) . .
O2 C7 C8 111.2(3) . .
O2 C7 H7A 109.4 . .
C8 C7 H7A 109.4 . .
O2 C7 H7B 109.4 . .
C8 C7 H7B 109.4 . .
H7A C7 H7B 108.0 . .
C9 C8 C14 119.2(3) . 7_576
C9 C8 C7 122.3(3) . .
C14 C8 C7 118.4(3) 7_576 .
C8 C9 C14 119.8(3) . .
C8 C9 C10 122.2(3) . .
C14 C9 C10 118.0(3) . .
C11 C10 C9 121.5(4) . .
C11 C10 H10 119.3 . .
C9 C10 H10 119.3 . .
C10 C11 C12 120.7(4) . .
C10 C11 H11 119.6 . .
C12 C11 H11 119.6 . .
C13 C12 C11 119.9(4) . .
C13 C12 H12 120.0 . .
C11 C12 H12 120.0 . .
C12 C13 C14 121.7(4) . .
C12 C13 H13 119.2 . .
C14 C13 H13 119.2 . .
C8 C14 C9 120.9(3) 7_576 .
C8 C14 C13 120.9(3) 7_576 .
C9 C14 C13 118.2(3) . .
N1 Ag1 N1 180.0 . 5_565
C1 N1 C2 118.1(3) . .
C1 N1 Ag1 119.6(3) . .
C2 N1 Ag1 121.8(3) . .
C6 O2 C7 115.8(3) . .
O4 N2 O4 144.4(12) 2 .
O4 N2 O3 70.3(7) 2 .
O4 N2 O3 122.5(6) . .
O4 N2 O3 122.5(6) 2 2
O4 N2 O3 70.3(7) . 2
O3 N2 O3 141.8(8) . 2
O5 N2 O5 176.1(12) . 2
N2 O3 O4 50.1(4) . 2
N2 O4 O3 59.7(6) . 2

loop_
_geom_bond_atom_site_label_1
_geom_bond_atom_site_label_2
_geom_bond_distance
_geom_bond_site_symmetry_2
C1 N1 1.344(5) .
C1 C5 1.393(5) .
C1 H1 0.9500 .
C2 N1 1.342(5) .
C2 C3 1.381(6) .
C2 H2 0.9500 .
C3 C4 1.397(5) .
C3 H3 0.9500 .
C4 C5 1.394(5) .
C4 H4 0.9500 .
C5 C6 1.496(5) .
C6 O1 1.196(5) .
C6 O2 1.332(4) .
C7 O2 1.465(4) .
C7 C8 1.503(5) .
C7 H7A 0.9900 .
C7 H7B 0.9900 .
C8 C9 1.413(5) .
C8 C14 1.415(5) 7_576
C9 C14 1.428(5) .
C9 C10 1.435(5) .
C10 C11 1.366(5) .
C10 H10 0.9500 .
C11 C12 1.405(6) .
C11 H11 0.9500 .
C12 C13 1.362(6) .
C12 H12 0.9500 .
C13 C14 1.441(5) .
C13 H13 0.9500 .
C14 C8 1.415(5) 7_576
Ag1 N1 2.189(3) .
Ag1 N1 2.189(3) 5_565
N2 O4 1.125(9) 2
N2 O4 1.125(9) .
N2 O3 1.266(6) .
N2 O3 1.266(6) 2
N2 O5 1.273(9) .
N2 O5 1.274(9) 2
O3 O4 1.381(13) 2
O4 O3 1.381(13) 2

loop_
_geom_torsion_atom_site_label_1
_geom_torsion_atom_site_label_2
_geom_torsion_atom_site_label_3
_geom_torsion_atom_site_label_4
_geom_torsion
_geom_torsion_site_symmetry_1
_geom_torsion_site_symmetry_4
N1 C2 C3 C4 0.0(6) . .
C2 C3 C4 C5 1.6(6) . .
N1 C1 C5 C4 1.0(6) . .
N1 C1 C5 C6 -179.4(3) . .
C3 C4 C5 C1 -2.1(5) . .
C3 C4 C5 C6 178.4(3) . .
C1 C5 C6 O1 7.7(6) . .
C4 C5 C6 O1 -172.7(4) . .
C1 C5 C6 O2 -173.8(3) . .
C4 C5 C6 O2 5.7(5) . .
O2 C7 C8 C9 -113.1(4) . .
O2 C7 C8 C14 68.7(4) . 7_576
C14 C8 C9 C14 0.1(5) 7_576 .
C7 C8 C9 C14 -178.0(3) . .
C14 C8 C9 C10 -178.4(3) 7_576 .
C7 C8 C9 C10 3.5(5) . .
C8 C9 C10 C11 178.4(3) . .
C14 C9 C10 C11 -0.1(5) . .
C9 C10 C11 C12 0.9(6) . .
C10 C11 C12 C13 -0.4(6) . .
C11 C12 C13 C14 -0.8(6) . .
C8 C9 C14 C8 -0.1(5) . 7_576
C10 C9 C14 C8 178.4(3) . 7_576
C8 C9 C14 C13 -179.6(3) . .
C10 C9 C14 C13 -1.0(5) . .
C12 C13 C14 C8 -177.9(3) . 7_576
C12 C13 C14 C9 1.5(5) . .
C5 C1 N1 C2 0.6(6) . .
C5 C1 N1 Ag1 -171.7(3) . .
C3 C2 N1 C1 -1.1(6) . .
C3 C2 N1 Ag1 170.9(3) . .
O1 C6 O2 C7 -1.9(5) . .
C5 C6 O2 C7 179.7(3) . .
C8 C7 O2 C6 93.9(4) . .
O4 N2 O3 O4 -142.7(13) . 2
O3 N2 O3 O4 117.9(6) 2 2
O4 N2 O4 O3 118.7(5) 2 2
O3 N2 O4 O3 -139.6(9) . 2
